data_2010718
loop_
_publ_author_name
'Bryan, Jeffrey C.'
'Lavis, Jer\^ome M.'
'Hay, Benjamin P.'
'Sachleben, Richard A.'

_publ_section_title
;
 <i>N</i>-Ethylazatribenzo-21-crown-7
;
_journal_issue 3
_journal_name_full 'Acta Crystallographica Section C'
_journal_page_first 391
_journal_page_last 392
_journal_paper_doi 10.1107/S0108270199016534
_journal_volume 56
_journal_year 2000
_chemical_formula_iupac 'C28 H33 N O6'
_chemical_formula_moiety 'C28 H33 N O6'
_chemical_formula_structural 'C28 H33 N O6'
_chemical_formula_sum 'C28 H33 N O6'
_chemical_formula_weight 479.6
_chemical_name_common 'N-ethyl, aza,tribenzo-21-crown-7'
_chemical_name_systematic
;
 ?
;
_space_group_IT_number 14
_symmetry_cell_setting monoclinic
_symmetry_space_group_name_Hall '-P 2ybc'
_symmetry_space_group_name_H-M 'P 1 21/c 1'
_atom_type_scat_source
;International Tables for Crystallography (1992, Vol C,
 Tables 4.2.6.8 and 6.1.1.4)
;
_cell_angle_alpha 90
_cell_angle_beta 98.977(9)
_cell_angle_gamma 90
_cell_formula_units_Z 4
_cell_length_a 11.0160(12)
_cell_length_b 23.084(3)
_cell_length_c 9.9323(12)
_cell_measurement_reflns_used 25
_cell_measurement_temperature 173
_cell_measurement_theta_max 12.7
_cell_measurement_theta_min 10.1
_cell_volume 2494.8(5)
_computing_cell_refinement CAD-4-PC
_computing_data_collection 'CAD-4-PC (Nonius, 1993)'
_computing_data_reduction 'XCAD-4 (Harms, 1995)'
_computing_molecular_graphics 'SHELXTL (Siemens, 1995)'
_computing_publication_material 'PLATON (Spek, 1999)'
_computing_structure_refinement 'SHELXL97 (Sheldrick, 1997)'
_computing_structure_solution 'SHELXS86 (Sheldrick, 1990)'
_diffrn_ambient_temperature 173(2)
_diffrn_measurement_device_type 'Nonius CAD-4 with cryostat'
_diffrn_measurement_method '\w scans'
_diffrn_radiation_monochromator graphite
_diffrn_radiation_source 'fine-focus sealed tube'
_diffrn_radiation_type 'Mo K\a'
_diffrn_radiation_wavelength .71073
_diffrn_reflns_av_R_equivalents .037
_diffrn_reflns_av_sigmaI/netI .041
_diffrn_reflns_limit_h_max 8
_diffrn_reflns_limit_h_min -13
_diffrn_reflns_limit_k_max 27
_diffrn_reflns_limit_k_min -16
_diffrn_reflns_limit_l_max 11
_diffrn_reflns_limit_l_min -11
_diffrn_reflns_number 6915
_diffrn_reflns_reduction_process
;
 ?
;
_diffrn_reflns_theta_max 25.0
_diffrn_reflns_theta_min 2.0
_diffrn_standards_decay_% 9
_diffrn_standards_interval_time 120
_diffrn_standards_number 3
_exptl_absorpt_coefficient_mu .09
_exptl_absorpt_correction_type none
_exptl_crystal_colour colourless
_exptl_crystal_density_diffrn 1.28
_exptl_crystal_density_meas ?
_exptl_crystal_density_method 'Not Measured'
_exptl_crystal_description block
_exptl_crystal_F_000 1024
_exptl_crystal_size_max .57
_exptl_crystal_size_mid .48
_exptl_crystal_size_min .43
_refine_diff_density_max .23
_refine_diff_density_min -.26
_refine_ls_abs_structure_details none
_refine_ls_extinction_method none
_refine_ls_goodness_of_fit_ref 1.03
_refine_ls_hydrogen_treatment riding
_refine_ls_matrix_type full
_refine_ls_number_constraints 0
_refine_ls_number_parameters 317
_refine_ls_number_reflns 4373
_refine_ls_number_restraints 0
_refine_ls_restrained_S_all 1.03
_refine_ls_R_factor_all .066
_refine_ls_R_factor_gt .040
_refine_ls_shift/su_max .000
_refine_ls_shift/su_mean .000
_refine_ls_structure_factor_coef Fsqd
_refine_ls_weighting_details 'w=1/[\s^2^(Fo^2^)+(0.0631P)^2^+0.2606P] where P=(Fo^2^+2Fc^2^)/3'
_refine_ls_weighting_scheme calc
_refine_ls_wR_factor_ref .110
_reflns_number_gt 3312
_reflns_number_total 4373
_reflns_threshold_expression I>2\s(I)
_cod_data_source_file fr1254.cif
_cod_data_source_block (I)
_cod_depositor_comments
;
The following automatic conversions were performed:
'_symmetry_cell_setting' value 'Monoclinic' changed to 'monoclinic'
according to '/home/saulius/struct/CIF-dictionaries/cif_core.dic'
dictionary named 'cif_core.dic' version 2.4.1 from 2010-06-29.

Automatic conversion script
Id: cif_fix_enum 1527 2010-12-29 10:47:43Z saulius 

The following automatic conversions were performed:

'_symmetry_cell_setting' value 'Monoclinic' changed to 'monoclinic'
according to /home/saulius/struct/CIF-dictionaries/cif_core.dic
dictionary named 'cif_core.dic' version 2.4.1 from 2010-06-29.

Automatic conversion script
Id: cif_fix_values 1715 2011-07-08 13:25:40Z adriana 

The following automatic conversions were performed:

'_exptl_crystal_density_meas' value 'not measured' was changed to '?'
- the value is perceived as not measured.

Automatic conversion script
Id: cif_fix_values 3008 2015-01-20 13:52:24Z robertas 
;
_cod_original_sg_symbol_H-M 'P 21/c'
_cod_database_code 2010718

loop_
_symmetry_equiv_pos_as_xyz
x,y,z
-x,1/2+y,1/2-z
-x,-y,-z
x,1/2-y,1/2+z

loop_
_atom_site_aniso_label
_atom_site_aniso_U_11
_atom_site_aniso_U_22
_atom_site_aniso_U_33
_atom_site_aniso_U_12
_atom_site_aniso_U_13
_atom_site_aniso_U_23
O1 .0348(7) .0233(6) .0321(7) -.0042(5) .0066(5) -.0037(5)
O2 .0352(7) .0194(6) .0321(6) -.0015(5) .0018(5) .0041(5)
O3 .0329(7) .0247(7) .0355(7) .0030(5) .0039(5) -.0007(5)
O4 .0283(6) .0193(6) .0326(6) .0015(5) .0089(5) .0017(5)
O5 .0289(6) .0199(6) .0289(6) -.0031(5) .0083(5) -.0063(5)
O6 .0328(7) .0166(6) .0322(6) -.0023(5) .0096(5) -.0040(5)
N .0338(8) .0164(7) .0257(7) .0024(6) .0030(6) -.0012(6)
C1 .0278(9) .0206(9) .0329(10) .0017(7) .0016(7) .0065(7)
C2 .0281(9) .0191(8) .0332(9) .0007(7) .0004(7) .0063(7)
C3 .0392(11) .0283(10) .0382(10) .0024(8) .0095(9) .0041(8)
C4 .0324(10) .0348(11) .0494(12) -.0017(8) .0089(9) .0121(9)
C5 .0335(10) .0278(10) .0467(12) -.0063(8) -.0033(9) .0105(9)
C6 .0370(10) .0234(9) .0341(10) -.0030(8) -.0016(8) .0031(8)
C7 .0426(10) .0182(9) .0305(9) .0051(8) .0088(8) .0037(7)
C8 .0369(10) .0207(9) .0420(10) .0025(8) .0158(8) -.0005(8)
C9 .0275(9) .0239(9) .0276(9) -.0021(7) .0026(7) -.0052(7)
C10 .0251(9) .0237(9) .0250(8) -.0033(7) .0045(7) -.0056(7)
C11 .0272(9) .0271(9) .0348(10) -.0008(7) .0028(7) -.0061(8)
C12 .0241(9) .0379(11) .0441(11) .0008(8) .0066(8) -.0113(9)
C13 .0330(10) .0458(12) .0440(11) -.0091(9) .0157(9) -.0068(9)
C14 .0385(11) .0321(10) .0372(10) -.0088(8) .0092(8) -.0006(8)
C15 .0308(9) .0168(8) .0273(9) .0027(7) .0025(7) -.0010(7)
C16 .0307(9) .0161(8) .0264(9) -.0003(7) .0030(7) -.0042(7)
C17 .0245(8) .0204(8) .0224(8) .0022(7) .0009(7) .0006(7)
C18 .0265(8) .0178(8) .0237(8) .0002(7) .0014(7) .0023(7)
C19 .0329(9) .0233(9) .0275(9) .0046(7) .0051(7) .0006(7)
C20 .0248(9) .0326(10) .0358(10) .0033(8) .0082(7) .0042(8)
C21 .0272(9) .0256(9) .0424(11) -.0041(8) .0051(8) .0013(8)
C22 .0306(9) .0201(9) .0334(9) -.0007(7) .0026(7) -.0032(7)
C23 .0368(10) .0186(9) .0338(10) .0004(7) .0094(8) -.0058(7)
C24 .0345(10) .0207(9) .0291(9) .0008(7) .0076(8) -.0037(7)
C25 .0359(10) .0198(9) .0276(9) .0019(7) .0030(7) -.0004(7)
C26 .0425(11) .0211(9) .0295(9) -.0039(8) .0031(8) -.0026(7)
C27 .0407(10) .0223(9) .0297(9) .0029(8) .0006(8) .0020(8)
C28 .0694(15) .0453(12) .0281(10) .0131(11) -.0008(10) -.0054(9)

loop_
_atom_site_label
_atom_site_fract_x
_atom_site_fract_y
_atom_site_fract_z
_atom_site_U_iso_or_equiv
_atom_site_thermal_displace_type
_atom_site_occupancy
_atom_site_type_symbol
O1 .22952(11) .42669(5) -.01095(12) .0299(4) Uani 1.000 O
O2 .21392(11) .48253(5) .22514(12) .0293(4) Uani 1.000 O
O3 .29218(11) .59750(5) .35069(12) .0312(4) Uani 1.000 O
O4 .28088(10) .70145(5) .21709(11) .0263(3) Uani 1.000 O
O5 .38584(10) .71160(5) -.02061(11) .0255(3) Uani 1.000 O
O6 .42470(10) .61440(5) -.14273(11) .0267(4) Uani 1.000 O
N .37255(13) .46256(6) -.24132(13) .0255(4) Uani 1.000 N
C1 .1308(2) .41372(7) .0519(2) .0274(5) Uani 1.000 C
C2 .1226(2) .44409(7) .1723(2) .0273(5) Uani 1.000 C
C3 .0261(2) .43395(8) .2424(2) .0349(6) Uani 1.000 C
C4 -.0640(2) .39354(8) .1945(2) .0386(6) Uani 1.000 C
C5 -.0563(2) .36372(8) .0757(2) .0370(6) Uani 1.000 C
C6 .0407(2) .37333(7) .0050(2) .0323(6) Uani 1.000 C
C7 .2063(2) .53738(7) .1546(2) .0301(5) Uani 1.000 C
C8 .3091(2) .57575(7) .2178(2) .0322(6) Uani 1.000 C
C9 .19314(15) .63401(7) .3511(2) .0265(5) Uani 1.000 C
C10 .18538(15) .68787(7) .2838(2) .0245(5) Uani 1.000 C
C11 .08602(15) .72370(8) .2922(2) .0299(5) Uani 1.000 C
C12 -.0029(2) .70772(8) .3702(2) .0352(6) Uani 1.000 C
C13 .0058(2) .65528(9) .4384(2) .0399(6) Uani 1.000 C
C14 .1035(2) .61854(8) .4271(2) .0356(6) Uani 1.000 C
C15 .2706(2) .75388(7) .1388(2) .0252(5) Uani 1.000 C
C16 .38233(15) .75920(7) .0718(2) .0246(5) Uani 1.000 C
C17 .48809(14) .70980(7) -.0838(2) .0227(5) Uani 1.000 C
C18 .50761(14) .65777(7) -.1516(2) .0229(5) Uani 1.000 C
C19 .6075(2) .65343(7) -.2199(2) .0279(5) Uani 1.000 C
C20 .6881(2) .69952(8) -.2223(2) .0307(6) Uani 1.000 C
C21 .6685(2) .75034(8) -.1564(2) .0318(6) Uani 1.000 C
C22 .5692(2) .75541(7) -.0869(2) .0283(5) Uani 1.000 C
C23 .4473(2) .56049(7) -.2071(2) .0293(6) Uani 1.000 C
C24 .3623(2) .51541(7) -.1624(2) .0278(5) Uani 1.000 C
C25 .3723(2) .40851(7) -.1641(2) .0280(5) Uani 1.000 C
C26 .2535(2) .38928(7) -.1194(2) .0313(6) Uani 1.000 C
C27 .2905(2) .46296(7) -.3718(2) .0314(5) Uani 1.000 C
C28 .3245(2) .41845(9) -.4704(2) .0485(7) Uani 1.000 C
H3 .0212 .4547 .3240 .042 Uiso 1.000 H
H4 -.1303 .3865 .2432 .046 Uiso 1.000 H
H5 -.1182 .3364 .0421 .044 Uiso 1.000 H
H6 .0455 .3522 -.0761 .039 Uiso 1.000 H
H7A .1264 .5561 .1606 .036 Uiso 1.000 H
H7B .2118 .5311 .0572 .036 Uiso 1.000 H
H8A .3871 .5538 .2270 .039 Uiso 1.000 H
H8B .3159 .6090 .1563 .039 Uiso 1.000 H
H11 .0786 .7594 .2442 .036 Uiso 1.000 H
H12 -.0698 .7329 .3767 .042 Uiso 1.000 H
H13 -.0545 .6445 .4924 .048 Uiso 1.000 H
H14 .1087 .5822 .4725 .043 Uiso 1.000 H
H15A .2644 .7876 .1990 .030 Uiso 1.000 H
H15B .1959 .7527 .0691 .030 Uiso 1.000 H
H16A .3801 .7963 .0213 .029 Uiso 1.000 H
H16B .4570 .7589 .1416 .029 Uiso 1.000 H
H19 .6212 .6185 -.2656 .033 Uiso 1.000 H
H20 .7565 .6960 -.2693 .037 Uiso 1.000 H
H21 .7232 .7820 -.1585 .038 Uiso 1.000 H
H22 .5568 .7905 -.0409 .034 Uiso 1.000 H
H23A .5340 .5486 -.1798 .035 Uiso 1.000 H
H23B .4313 .5648 -.3075 .035 Uiso 1.000 H
H24A .3856 .5073 -.0638 .033 Uiso 1.000 H
H24B .2765 .5297 -.1784 .033 Uiso 1.000 H
H25A .4349 .4121 -.0815 .034 Uiso 1.000 H
H25B .3997 .3771 -.2202 .034 Uiso 1.000 H
H26A .1852 .3916 -.1968 .038 Uiso 1.000 H
H26B .2607 .3486 -.0873 .038 Uiso 1.000 H
H27A .2924 .5019 -.4133 .038 Uiso 1.000 H
H27B .2055 .4556 -.3557 .038 Uiso 1.000 H
H28A .2750 .4246 -.5602 .073 Uiso 1.000 H
H28B .3088 .3796 -.4376 .073 Uiso 1.000 H
H28C .4119 .4223 -.4777 .073 Uiso 1.000 H

loop_
_geom_angle_atom_site_label_1
_geom_angle_atom_site_label_2
_geom_angle_atom_site_label_3
_geom_angle
_geom_angle_publ_flag
C1 O1 C26 117.60(10) yes
C2 O2 C7 113.30(10) yes
C8 O3 C9 115.40(10) yes
C10 O4 C15 117.10(10) yes
C16 O5 C17 114.90(10) yes
C18 O6 C23 116.20(10) yes
C24 N C25 115.00(10) yes
C24 N C27 112.40(10) yes
C25 N C27 114.80(10) yes
O1 C1 C2 116.2(2) no
O1 C1 C6 124.8(2) no
C2 C1 C6 119.0(2) no
O2 C2 C1 120.4(2) no
O2 C2 C3 119.4(2) no
C1 C2 C3 120.2(2) no
C2 C3 C4 120.4(2) no
C3 C4 C5 119.4(2) no
C4 C5 C6 120.6(2) no
C1 C6 C5 120.4(2) no
O2 C7 C8 109.4(2) no
O3 C8 C7 113.0(2) no
O3 C9 C10 121.9(2) no
O3 C9 C14 118.5(2) no
C10 C9 C14 119.5(2) no
O4 C10 C9 116.10(10) no
O4 C10 C11 124.7(2) no
C9 C10 C11 119.3(2) no
C10 C11 C12 120.5(2) no
C11 C12 C13 120.3(2) no
C12 C13 C14 119.4(2) no
C9 C14 C13 121.1(2) no
O4 C15 C16 108.1(2) no
O5 C16 C15 109.20(10) no
O5 C17 C18 116.20(10) no
O5 C17 C22 124.4(2) no
C18 C17 C22 119.4(2) no
O6 C18 C17 116.10(10) no
O6 C18 C19 124.7(2) no
C17 C18 C19 119.2(2) no
C18 C19 C20 120.8(2) no
C19 C20 C21 119.8(2) no
C20 C21 C22 120.2(2) no
C17 C22 C21 120.6(2) no
O6 C23 C24 107.9(2) no
N C24 C23 108.3(2) no
N C25 C26 118.4(2) no
O1 C26 C25 108.20(10) no
N C27 C28 113.0(2) no
C2 C3 H3 120 no
C4 C3 H3 120 no
C3 C4 H4 120 no
C5 C4 H4 120 no
C4 C5 H5 120 no
C6 C5 H5 120 no
C1 C6 H6 120 no
C5 C6 H6 120 no
O2 C7 H7A 110 no
O2 C7 H7B 110 no
C8 C7 H7A 110 no
C8 C7 H7B 110 no
H7A C7 H7B 108 no
O3 C8 H8A 109 no
O3 C8 H8B 109 no
C7 C8 H8A 109 no
C7 C8 H8B 109 no
H8A C8 H8B 108 no
C10 C11 H11 120 no
C12 C11 H11 120 no
C11 C12 H12 120 no
C13 C12 H12 120 no
C12 C13 H13 120 no
C14 C13 H13 120 no
C9 C14 H14 120 no
C13 C14 H14 119 no
O4 C15 H15A 110 no
O4 C15 H15B 110 no
C16 C15 H15A 110 no
C16 C15 H15B 110 no
H15A C15 H15B 108 no
O5 C16 H16A 110 no
O5 C16 H16B 110 no
C15 C16 H16A 110 no
C15 C16 H16B 110 no
H16A C16 H16B 108 no
C18 C19 H19 120 no
C20 C19 H19 120 no
C19 C20 H20 120 no
C21 C20 H20 120 no
C20 C21 H21 120 no
C22 C21 H21 120 no
C17 C22 H22 120 no
C21 C22 H22 120 no
O6 C23 H23A 110 no
O6 C23 H23B 110 no
C24 C23 H23A 110 no
C24 C23 H23B 110 no
H23A C23 H23B 108 no
N C24 H24A 110 no
N C24 H24B 110 no
C23 C24 H24A 110 no
C23 C24 H24B 110 no
H24A C24 H24B 108 no
N C25 H25A 108 no
N C25 H25B 108 no
C26 C25 H25A 108 no
C26 C25 H25B 108 no
H25A C25 H25B 107 no
O1 C26 H26A 110 no
O1 C26 H26B 110 no
C25 C26 H26A 110 no
C25 C26 H26B 110 no
H26A C26 H26B 108 no
N C27 H27A 109 no
N C27 H27B 109 no
C28 C27 H27A 109 no
C28 C27 H27B 109 no
H27A C27 H27B 108 no
C27 C28 H28A 110 no
C27 C28 H28B 110 no
C27 C28 H28C 109 no
H28A C28 H28B 110 no
H28A C28 H28C 109 no
H28B C28 H28C 110 no

loop_
_geom_bond_atom_site_label_1
_geom_bond_atom_site_label_2
_geom_bond_site_symmetry_1
_geom_bond_site_symmetry_2
_geom_bond_distance
_geom_bond_publ_flag
O1 C1 . . 1.369(2) yes
O1 C26 . . 1.437(2) yes
O2 C2 . . 1.382(2) yes
O2 C7 . . 1.443(2) yes
O3 C8 . . 1.451(2) yes
O3 C9 . . 1.379(2) yes
O4 C10 . . 1.364(2) yes
O4 C15 . . 1.433(2) yes
O5 C16 . . 1.436(2) yes
O5 C17 . . 1.373(2) yes
O6 C18 . . 1.367(2) yes
O6 C23 . . 1.438(2) yes
N C24 . . 1.464(2) yes
N C25 . . 1.465(2) yes
N C27 . . 1.460(2) yes
C1 C2 . . 1.401(3) no
C1 C6 . . 1.388(3) no
C2 C3 . . 1.379(3) no
C3 C4 . . 1.391(3) no
C4 C5 . . 1.380(3) no
C5 C6 . . 1.385(3) no
C7 C8 . . 1.496(3) no
C9 C10 . . 1.408(2) no
C9 C14 . . 1.380(3) no
C10 C11 . . 1.385(2) no
C11 C12 . . 1.390(3) no
C12 C13 . . 1.383(3) no
C13 C14 . . 1.388(3) no
C15 C16 . . 1.493(3) no
C17 C18 . . 1.410(2) no
C17 C22 . . 1.384(2) no
C18 C19 . . 1.383(3) no
C19 C20 . . 1.388(3) no
C20 C21 . . 1.377(3) no
C21 C22 . . 1.387(3) no
C23 C24 . . 1.512(3) no
C25 C26 . . 1.513(3) no
C27 C28 . . 1.506(3) no
C3 H3 . . .95 no
C4 H4 . . .95 no
C5 H5 . . .95 no
C6 H6 . . .95 no
C7 H7A . . .99 no
C7 H7B . . .99 no
C8 H8A . . .99 no
C8 H8B . . .99 no
C11 H11 . . .95 no
C12 H12 . . .95 no
C13 H13 . . .95 no
C14 H14 . . .95 no
C15 H15A . . .99 no
C15 H15B . . .99 no
C16 H16A . . .99 no
C16 H16B . . .99 no
C19 H19 . . .95 no
C20 H20 . . .95 no
C21 H21 . . .95 no
C22 H22 . . .95 no
C23 H23A . . .99 no
C23 H23B . . .99 no
C24 H24A . . .99 no
C24 H24B . . .99 no
C25 H25A . . .99 no
C25 H25B . . .99 no
C26 H26A . . .99 no
C26 H26B . . .99 no
C27 H27A . . .99 no
C27 H27B . . .99 no
C28 H28A . . .98 no
C28 H28B . . .98 no
C28 H28C . . .98 no

loop_
_geom_hbond_atom_site_label_D
_geom_hbond_atom_site_label_H
_geom_hbond_atom_site_label_A
_geom_hbond_site_symmetry_A
_geom_hbond_distance_DH
_geom_hbond_distance_HA
_geom_hbond_distance_DA
_geom_hbond_angle_DHA
_geom_hbond_publ_flag
C7 H7B O1 . .99 2.52 3.071(2) 115 yes
C8 H8B O4 . .99 2.27 2.918(2) 122 yes
C25 H25A O6 3_665 .99 2.58 3.527(2) 160 yes
C28 H28A O2 1_554 .98 2.52 3.416(2) 152 yes
C6 H6 Cg2 3_565 .95 3.05 3.84 142 yes
C15 H15B Cg2 4_564 .99 2.81 3.56 134 yes
C16 H16B Cg3 4_565 .99 2.46 3.37 154 yes

loop_
_geom_torsion_atom_site_label_1
_geom_torsion_atom_site_label_2
_geom_torsion_atom_site_label_3
_geom_torsion_atom_site_label_4
_geom_torsion
_geom_torsion_publ_flag
C1 C2 C3 C4 .0(3) no
C1 O1 C26 C25 -174.8(2) no
C10 C11 C12 C13 -1.2(3) no
C10 C9 C14 C13 -.1(3) no
C10 O4 C15 C16 -178.30(10) no
C11 C12 C13 C14 -.6(3) no
C12 C13 C14 C9 1.2(3) no
C14 C9 C10 O4 176.5(2) no
C14 C9 C10 C11 -1.7(3) no
C15 O4 C10 C9 175.2(2) no
C15 O4 C10 C11 -6.8(3) no
C16 O5 C17 C18 166.9(2) no
C16 O5 C17 C22 -14.5(2) no
C17 C18 C19 C20 .0(3) no
C17 O5 C16 C15 -176.80(10) no
C18 C17 C22 C21 .3(3) no
C18 C19 C20 C21 -.2(3) no
C18 O6 C23 C24 168.8(2) no
C19 C20 C21 C22 .5(3) no
C2 C1 C6 C5 .6(3) no
C2 C3 C4 C5 -.2(3) no
C2 O2 C7 C8 -179.5(2) no
C20 C21 C22 C17 -.6(3) no
C22 C17 C18 O6 179.2(2) no
C22 C17 C18 C19 .0(3) no
C23 O6 C18 C17 -177.5(2) no
C23 O6 C18 C19 1.7(3) no
C24 N C25 C26 71.2(2) no
C24 N C27 C28 163.3(2) no
C25 N C24 C23 140.0(2) no
C25 N C27 C28 -62.7(2) no
C26 O1 C1 C2 168.7(2) no
C26 O1 C1 C6 -11.2(3) no
C27 N C24 C23 -86.2(2) no
C27 N C25 C26 -61.5(2) no
C3 C4 C5 C6 .6(3) no
C4 C5 C6 C1 -.8(3) no
C6 C1 C2 O2 176.9(2) no
C6 C1 C2 C3 -.2(3) no
C7 O2 C2 C3 -105.2(2) no
C7 O2 C2 C1 77.7(2) no
C8 O3 C9 C14 120.9(2) no
C8 O3 C9 C10 -63.3(2) no
C9 C10 C11 C12 2.3(3) no
C9 O3 C8 C7 -65.0(2) no
N C25 C26 O1 -72.4(2) yes
O1 C1 C2 C3 179.9(2) no
O1 C1 C2 O2 -3.1(3) yes
O1 C1 C6 C5 -179.5(2) no
O2 C2 C3 C4 -177.1(2) no
O2 C7 C8 O3 -72.5(2) yes
O3 C9 C10 C11 -177.5(2) no
O3 C9 C10 O4 .7(3) yes
O3 C9 C14 C13 175.9(2) no
O4 C10 C11 C12 -175.7(2) no
O4 C15 C16 O5 62.9(2) yes
O5 C17 C18 C19 178.6(2) no
O5 C17 C18 O6 -2.1(2) yes
O5 C17 C22 C21 -178.2(2) no
O6 C18 C19 C20 -179.2(2) no
O6 C23 C24 N 172.40(10) yes

loop_
_cod_related_entry_id
_cod_related_entry_database
_cod_related_entry_code
1 ChemSpider 21135872
